data_1001576
loop_
_publ_author_name
'Martin, C'
'Maignan, A'
'Huve, M'
'Labbe, Ph'
'Ledesert, M'
'Leligny, H'
'Raveau, B'

_publ_section_title
;
A Sr-rich 1223 cuprate, Tl~1+x~Ba~2/3~Sr~4/3~Ca~2-x~Cu~3~O~9~ with a
T~c~ of 110K . A single-crystal study.
;
_journal_coden_ASTM PHYCE6
_journal_name_full 'Physica C (Amsterdam) (152,1988-)'
_journal_page_first 106
_journal_page_last 112
_journal_paper_doi 10.1016/0921-4534(93)90799-V
_journal_volume 217
_journal_year 1993
_chemical_formula_structural 'Tl1.16 (Ba0.72 Sr1.28) Ca1.84 Cu3 O9'
_chemical_formula_sum 'Ba0.72 Ca1.84 Cu3 O9 Sr1.28 Tl1.16'
_chemical_name_systematic
;
Thallium barium strontium calcium copper oxide (1.2/0.7/1.3/1.8/3/9)
;
_space_group_IT_number 123
_symmetry_cell_setting tetragonal
_symmetry_Int_Tables_number 123
_symmetry_space_group_name_Hall '-P 4 2'
_symmetry_space_group_name_H-M 'P 4/m m m'
_cell_angle_alpha 90
_cell_angle_beta 90
_cell_angle_gamma 90
_cell_formula_units_Z 1
_cell_length_a 3.8274(4)
_cell_length_b 3.8274(4)
_cell_length_c 15.524(3)
_cell_volume 227.4
_refine_ls_R_factor_all 0.028
_cod_original_formula_sum 'Ba.72 Ca1.84 Cu3 O9 Sr1.28 Tl1.16'
_cod_database_code 1001576

loop_
_symmetry_equiv_pos_as_xyz
x,y,z
-x,-y,z
-x,y,z
x,-y,z
-y,x,z
y,-x,z
y,x,z
-y,-x,z
-x,-y,-z
x,y,-z
x,-y,-z
-x,y,-z
y,-x,-z
-y,x,-z
-y,-x,-z
y,x,-z

loop_
_atom_site_aniso_label
_atom_site_aniso_U_11
_atom_site_aniso_U_12
_atom_site_aniso_U_13
_atom_site_aniso_U_22
_atom_site_aniso_U_23
_atom_site_aniso_U_33
Tl1 0.046(3) 0. 0. 0.024(1) 0. 0.081(5)
Cu1 0.0067(9) 0. 0. 0.0067(9) 0. 0.009(1)
Cu2 0.0078(6) 0. 0. 0.0078(6) 0. 0.011(1)
Ba1 0.0070(3) 0. 0. 0.0070(3) 0. 0.0097(5)
Sr1 0.0070(3) 0. 0. 0.0070(3) 0. 0.0097(5)
Ca1 0.0065(6) 0. 0. 0.0065(6) 0. 0.010(1)
Tl2 0.0065(6) 0. 0. 0.0065(6) 0. 0.010(1)
O1 0.004(6) 0. 0. 0.026(9) 0. 0.021(6)
O2 0.006(4) 0. 0. 0.009(4) 0. 0.020(4)
O3 0.021(5) 0. 0. 0.021(5) 0. 0.012(6)
O4 0.030(9) 0. 0. 0.030(9) 0. 0.004(8)

loop_
_atom_site_label
_atom_site_type_symbol
_atom_site_symmetry_multiplicity
_atom_site_Wyckoff_symbol
_atom_site_fract_x
_atom_site_fract_y
_atom_site_fract_z
_atom_site_occupancy
_atom_site_attached_hydrogens
_atom_site_calc_flag
Tl1 Tl3+ 4 l 0.0872(8) 0. 0. 0.25 0 d
Cu1 Cu2+ 1 b 0. 0. 0.5 1. 0 d
Cu2 Cu2+ 2 g 0. 0. 0.2902(2) 1. 0 d
Ba1 Ba2+ 2 h 0.5 0.5 0.1690(1) 0.36(2) 0 d
Sr1 Sr2+ 2 h 0.5 0.5 0.1690(1) 0.64(2) 0 d
Ca1 Ca2+ 2 h 0.5 0.5 0.3931(2) 0.92(1) 0 d
Tl2 Tl3+ 2 h 0.5 0.5 0.3931(2) 0.08(1) 0 d
O1 O2- 2 e 0.5 0. 0.5 1. 0 d
O2 O2- 4 i 0.5 0. 0.2964(6) 1. 0 d
O3 O2- 2 g 0. 0. 0.131(1) 1. 0 d
O4 O2- 1 c 0.5 0.5 0. 1. 0 d

loop_
_atom_type_symbol
_atom_type_oxidation_number
Tl3+ 3.000
Cu2+ 2.280
Ba2+ 2.000
Sr2+ 2.000
Ca2+ 2.000
O2- -2.000
